data_7702804
loop_
_publ_author_name
'Matsukawa, Shoji'
'Kuwata, Shigeki'
'Ishii, Youichi'
'Hidai, Masanobu'

_publ_section_title
;
 Coordination behaviour of (diaryl disulfide)-bridged dinuclear
 thiairidaindan cores: ligand substitution by isocyanides, CO, hydrazines
 and hydroxylamine, and related reactions
;
_journal_issue 13
_journal_name_full 'Journal of the Chemical Society, Dalton Transactions'
_journal_page_first 2737
_journal_paper_doi 10.1039/b201591a
_journal_year 2002
_chemical_formula_sum 'C72.5 H73 Cl Ir2 P2 S4'
_chemical_formula_weight 1554.45
_space_group_IT_number 2
_space_group_name_Hall '-P 1'
_space_group_name_H-M_alt 'P -1'
_symmetry_cell_setting triclinic
_symmetry_Int_Tables_number 2
_symmetry_space_group_name_H-M 'P -1'
_audit_creation_date 'Mon Jan 14 23:23:28 2002'
_audit_creation_method 'by teXsan'
_cell_angle_alpha 82.95(2)
_cell_angle_beta 79.64(2)
_cell_angle_gamma 79.26(2)
_cell_formula_units_Z 2
_cell_length_a 11.150(3)
_cell_length_b 14.140(2)
_cell_length_c 22.018(5)
_cell_measurement_reflns_used 25
_cell_measurement_temperature 296.2
_cell_measurement_theta_max 20.0
_cell_measurement_theta_min 19.4
_cell_volume 3340.6(13)
_computing_cell_refinement 'MSC/AFC Diffractometer Control'
_computing_data_collection 'MSC/AFC Diffractometer Control'
_computing_data_reduction 'teXsan Ver. 1.11'
_computing_publication_material 'teXsan Ver. 1.11'
_computing_structure_refinement 'teXsan Ver. 1.10'
_computing_structure_solution 'DIRDIF94 (PATTY)'
_diffrn_measured_fraction_theta_full 0.9991
_diffrn_measured_fraction_theta_max 0.9991
_diffrn_measurement_device_type 'Rigaku AFC7R'
_diffrn_measurement_method \w-2\q
_diffrn_radiation_type 'Mo K\a'
_diffrn_radiation_wavelength 0.7107
_diffrn_reflns_av_R_equivalents 0.060
_diffrn_reflns_limit_h_max 14
_diffrn_reflns_limit_h_min -14
_diffrn_reflns_limit_k_max 0
_diffrn_reflns_limit_k_min -18
_diffrn_reflns_limit_l_max 28
_diffrn_reflns_limit_l_min -28
_diffrn_reflns_number 15998
_diffrn_reflns_theta_full 27.53
_diffrn_reflns_theta_max 27.53
_diffrn_standards_decay_% 5.40
_diffrn_standards_interval_count 150
_diffrn_standards_number 3
_exptl_absorpt_coefficient_mu 4.244
_exptl_absorpt_correction_T_max 0.998
_exptl_absorpt_correction_T_min 0.471
_exptl_absorpt_correction_type psi-scan
_exptl_absorpt_process_details '(North, Phillips & Mathews, 1968)'
_exptl_crystal_colour black
_exptl_crystal_density_diffrn 1.545
_exptl_crystal_density_method 'not measured'
_exptl_crystal_description prismatic
_exptl_crystal_size_max 0.300
_exptl_crystal_size_mid 0.200
_exptl_crystal_size_min 0.200
_refine_diff_density_max 2.30
_refine_diff_density_min -1.85
_refine_ls_extinction_method none
_refine_ls_goodness_of_fit_ref 1.630
_refine_ls_hydrogen_treatment noref
_refine_ls_number_parameters 721
_refine_ls_number_reflns 9486
_refine_ls_R_factor_gt 0.0455
_refine_ls_shift/su_max 0.0036
_refine_ls_structure_factor_coef F
_refine_ls_weighting_details 'w = 1/[\s^2^(Fo) + 0.00016|Fo|^2^]'
_refine_ls_weighting_scheme calc
_refine_ls_wR_factor_ref 0.0496
_reflns_number_gt 9486
_reflns_number_total 15375
_cod_data_source_file b201591a.txt
_cod_data_source_block '[Ir(SAr)(SMes)(PPh3)](8)'
_cod_original_cell_volume 3340(1)
_cod_original_sg_symbol_H-M 'P -1         '
_cod_original_formula_sum 'C72.50 H73 Cl Ir2 P2 S4 '
_cod_database_code 7702804
_reflns_threshold_criterion F^2^>3.0\s(F^2^)

loop_
_symmetry_equiv_pos_as_xyz
x,y,z
-x,-y,-z

loop_
_atom_site_label
_atom_site_type_symbol
_atom_site_fract_x
_atom_site_fract_y
_atom_site_fract_z
_atom_site_U_iso_or_equiv
_atom_site_adp_type
_atom_site_occupancy
_atom_site_calc_flag
_atom_site_refinement_flags
Ir(1) Ir 0.39125(3) -0.06818(2) -0.21718(2) 0.0390(1) Uani 1.00 d .
Ir(2) Ir 0.64285(3) -0.23461(2) -0.27430(2) 0.0439(1) Uani 1.00 d .
Cl(1) Cl 0.1629 0.5109 -0.5068 0.1900 Uiso 0.50 d P
Cl(2) Cl 0.0014 0.3802 -0.5055 0.1900 Uiso 0.50 d P
S(1) S 0.5989(2) -0.0635(1) -0.2612(1) 0.0408(6) Uani 1.00 d .
S(2) S 0.4767(2) -0.2354(1) -0.1927(1) 0.0419(6) Uani 1.00 d .
S(3) S 0.1910(2) -0.0926(2) -0.2095(2) 0.0658(9) Uani 1.00 d .
S(4) S 0.7417(3) -0.2172(2) -0.3756(1) 0.0675(9) Uani 1.00 d .
P(1) P 0.3267(2) 0.0914(2) -0.2478(1) 0.0442(7) Uani 1.00 d .
P(2) P 0.6612(2) -0.3980(2) -0.2793(1) 0.0544(8) Uani 1.00 d .
C(1) C 0.6602(8) -0.0367(6) -0.1966(4) 0.042(2) Uani 1.00 d .
C(2) C 0.5771(7) -0.0233(5) -0.1416(4) 0.040(2) Uani 1.00 d .
C(3) C 0.6201(9) -0.0028(7) -0.0909(4) 0.055(3) Uani 1.00 d .
C(4) C 0.7414(9) 0.0059(7) -0.0924(5) 0.059(3) Uani 1.00 d .
C(5) C 0.8219(9) -0.0019(7) -0.1491(5) 0.062(3) Uani 1.00 d .
C(6) C 0.7830(8) -0.0223(6) -0.2012(4) 0.047(3) Uani 1.00 d .
C(7) C 0.4430(7) -0.0296(5) -0.1385(4) 0.040(2) Uani 1.00 d .
C(8) C 0.785(1) 0.0255(10) -0.0351(6) 0.098(5) Uani 1.00 d .
C(9) C 0.8699(9) -0.0284(8) -0.2616(5) 0.066(3) Uani 1.00 d .
C(10) C 0.5528(8) -0.2506(5) -0.1268(4) 0.041(2) Uani 1.00 d .
C(11) C 0.6799(8) -0.2603(6) -0.1387(4) 0.044(3) Uani 1.00 d .
C(12) C 0.7437(8) -0.2709(7) -0.0892(5) 0.056(3) Uani 1.00 d .
C(13) C 0.6835(10) -0.2722(8) -0.0283(5) 0.068(4) Uani 1.00 d .
C(14) C 0.556(1) -0.2650(7) -0.0175(5) 0.064(3) Uani 1.00 d .
C(15) C 0.4883(8) -0.2563(6) -0.0657(4) 0.047(3) Uani 1.00 d .
C(16) C 0.7495(7) -0.2603(6) -0.2038(4) 0.045(3) Uani 1.00 d .
C(17) C 0.752(1) -0.281(1) 0.0259(6) 0.124(6) Uani 1.00 d .
C(18) C 0.3504(9) -0.2539(7) -0.0523(5) 0.060(3) Uani 1.00 d .
C(19) C 0.1745(9) -0.2168(7) -0.1934(6) 0.058(3) Uani 1.00 d .
C(20) C 0.1154(10) -0.2496(8) -0.1366(6) 0.073(4) Uani 1.00 d .
C(21) C 0.103(1) -0.350(1) -0.1273(8) 0.109(6) Uani 1.00 d .
C(22) C 0.146(2) -0.408(1) -0.174(1) 0.120(8) Uani 1.00 d .
C(23) C 0.199(1) -0.374(1) -0.2299(9) 0.107(7) Uani 1.00 d .
C(24) C 0.214(1) -0.2782(10) -0.2410(7) 0.082(5) Uani 1.00 d .
C(25) C 0.059(1) -0.185(1) -0.0860(7) 0.101(5) Uani 1.00 d .
C(26) C 0.130(2) -0.516(1) -0.159(1) 0.22(1) Uani 1.00 d .
C(27) C 0.269(1) -0.246(1) -0.3042(8) 0.119(7) Uani 1.00 d .
C(28) C 0.7400(10) -0.0953(7) -0.4035(4) 0.061(3) Uani 1.00 d .
C(29) C 0.850(1) -0.0570(8) -0.4155(5) 0.069(4) Uani 1.00 d .
C(30) C 0.848(1) 0.039(1) -0.4370(6) 0.091(5) Uani 1.00 d .
C(31) C 0.741(2) 0.098(1) -0.4495(6) 0.115(6) Uani 1.00 d .
C(32) C 0.636(2) 0.060(1) -0.4402(6) 0.106(6) Uani 1.00 d .
C(33) C 0.630(1) -0.0353(10) -0.4182(5) 0.075(4) Uani 1.00 d .
C(34) C 0.971(1) -0.1211(10) -0.4056(6) 0.091(5) Uani 1.00 d .
C(35) C 0.739(2) 0.205(1) -0.4710(9) 0.203(9) Uani 1.00 d .
C(36) C 0.514(1) -0.073(1) -0.4105(7) 0.119(6) Uani 1.00 d .
C(37) C 0.2960(8) 0.1235(6) -0.3276(4) 0.050(3) Uani 1.00 d .
C(38) C 0.231(1) 0.0654(8) -0.3518(6) 0.078(4) Uani 1.00 d .
C(39) C 0.200(1) 0.0929(10) -0.4105(7) 0.099(5) Uani 1.00 d .
C(40) C 0.233(1) 0.1739(9) -0.4446(6) 0.090(5) Uani 1.00 d .
C(41) C 0.295(1) 0.2284(8) -0.4209(5) 0.080(4) Uani 1.00 d .
C(42) C 0.3263(10) 0.2035(7) -0.3623(5) 0.062(3) Uani 1.00 d .
C(43) C 0.1826(8) 0.1479(6) -0.2014(5) 0.048(3) Uani 1.00 d .
C(44) C 0.108(1) 0.2280(7) -0.2258(5) 0.076(4) Uani 1.00 d .
C(45) C 0.002(1) 0.2708(8) -0.1891(7) 0.098(5) Uani 1.00 d .
C(46) C -0.030(1) 0.2363(9) -0.1292(7) 0.086(4) Uani 1.00 d .
C(47) C 0.0415(9) 0.1590(8) -0.1047(5) 0.067(4) Uani 1.00 d .
C(48) C 0.1470(9) 0.1136(7) -0.1401(5) 0.055(3) Uani 1.00 d .
C(49) C 0.4385(9) 0.1670(6) -0.2405(4) 0.050(3) Uani 1.00 d .
C(50) C 0.424(1) 0.2190(7) -0.1893(5) 0.067(4) Uani 1.00 d .
C(51) C 0.521(1) 0.2623(8) -0.1795(6) 0.079(4) Uani 1.00 d .
C(52) C 0.628(1) 0.2558(8) -0.2215(7) 0.087(5) Uani 1.00 d .
C(53) C 0.642(1) 0.2066(8) -0.2733(6) 0.072(4) Uani 1.00 d .
C(54) C 0.5492(9) 0.1627(6) -0.2821(5) 0.058(3) Uani 1.00 d .
C(55) C 0.627(1) -0.4622(6) -0.2027(5) 0.058(3) Uani 1.00 d .
C(56) C 0.724(1) -0.5008(7) -0.1703(5) 0.067(4) Uani 1.00 d .
C(57) C 0.699(1) -0.5384(8) -0.1085(6) 0.082(4) Uani 1.00 d .
C(58) C 0.579(2) -0.5361(8) -0.0802(6) 0.090(5) Uani 1.00 d .
C(59) C 0.483(1) -0.4986(8) -0.1128(6) 0.082(4) Uani 1.00 d .
C(60) C 0.508(1) -0.4616(7) -0.1736(6) 0.070(4) Uani 1.00 d .
C(61) C 0.812(1) -0.4633(8) -0.3092(5) 0.068(4) Uani 1.00 d .
C(62) C 0.828(1) -0.5580(8) -0.3234(5) 0.085(4) Uani 1.00 d .
C(63) C 0.948(2) -0.6087(10) -0.3426(7) 0.112(6) Uani 1.00 d .
C(64) C 1.047(1) -0.565(1) -0.3495(7) 0.117(6) Uani 1.00 d .
C(65) C 1.038(1) -0.471(1) -0.3367(6) 0.105(5) Uani 1.00 d .
C(66) C 0.917(1) -0.4195(9) -0.3166(5) 0.082(4) Uani 1.00 d .
C(67) C 0.563(1) -0.4375(7) -0.3266(5) 0.068(4) Uani 1.00 d .
C(68) C 0.548(1) -0.3860(9) -0.3836(6) 0.084(5) Uani 1.00 d .
C(69) C 0.479(1) -0.418(1) -0.4210(7) 0.107(6) Uani 1.00 d .
C(70) C 0.425(2) -0.499(1) -0.4026(9) 0.135(8) Uani 1.00 d .
C(71) C 0.437(2) -0.5490(10) -0.3478(9) 0.126(7) Uani 1.00 d .
C(72) C 0.506(1) -0.5178(8) -0.3086(6) 0.102(5) Uani 1.00 d .
C(73) C 0.0000 0.5000 -0.5000 0.1900 Uiso 1.00 d S
H(1) H 0.5638 0.0056 -0.0532 0.0665 Uiso 1.00 calc .
H(2) H 0.9050 0.0072 -0.1516 0.0748 Uiso 1.00 calc .
H(3) H 0.3961 0.0320 -0.1299 0.0484 Uiso 1.00 calc .
H(4) H 0.4221 -0.0762 -0.1052 0.0484 Uiso 1.00 calc .
H(5) H 0.7694 -0.0239 -0.0029 0.1180 Uiso 1.00 calc .
H(6) H 0.8717 0.0267 -0.0440 0.1180 Uiso 1.00 calc .
H(7) H 0.7428 0.0863 -0.0222 0.1180 Uiso 1.00 calc .
H(8) H 0.9389 -0.0778 -0.2569 0.0789 Uiso 1.00 calc .
H(9) H 0.8282 -0.0431 -0.2924 0.0789 Uiso 1.00 calc .
H(10) H 0.8974 0.0318 -0.2739 0.0789 Uiso 1.00 calc .
H(11) H 0.8313 -0.2774 -0.0971 0.0674 Uiso 1.00 calc .
H(12) H 0.5143 -0.2660 0.0240 0.0767 Uiso 1.00 calc .
H(13) H 0.8004 -0.3217 -0.2077 0.0543 Uiso 1.00 calc .
H(14) H 0.8000 -0.2117 -0.2096 0.0543 Uiso 1.00 calc .
H(15) H 0.7361 -0.3371 0.0527 0.1484 Uiso 1.00 calc .
H(16) H 0.8387 -0.2874 0.0110 0.1484 Uiso 1.00 calc .
H(17) H 0.7256 -0.2256 0.0479 0.1484 Uiso 1.00 calc .
H(18) H 0.3121 -0.2005 -0.0295 0.0715 Uiso 1.00 calc .
H(19) H 0.3191 -0.2478 -0.0903 0.0715 Uiso 1.00 calc .
H(20) H 0.3330 -0.3121 -0.0287 0.0715 Uiso 1.00 calc .
H(21) H 0.0651 -0.3765 -0.0884 0.1304 Uiso 1.00 calc .
H(22) H 0.2262 -0.4154 -0.2623 0.1291 Uiso 1.00 calc .
H(23) H 0.0961 -0.2075 -0.0502 0.1212 Uiso 1.00 calc .
H(24) H 0.0723 -0.1209 -0.0996 0.1212 Uiso 1.00 calc .
H(25) H -0.0274 -0.1860 -0.0764 0.1212 Uiso 1.00 calc .
H(26) H 0.0912 -0.5255 -0.1167 0.2686 Uiso 1.00 calc .
H(27) H 0.0799 -0.5323 -0.1851 0.2686 Uiso 1.00 calc .
H(28) H 0.2086 -0.5566 -0.1642 0.2686 Uiso 1.00 calc .
H(29) H 0.3485 -0.2828 -0.3143 0.1426 Uiso 1.00 calc .
H(30) H 0.2176 -0.2547 -0.3326 0.1426 Uiso 1.00 calc .
H(31) H 0.2747 -0.1795 -0.3063 0.1426 Uiso 1.00 calc .
H(32) H 0.9226 0.0646 -0.4432 0.1094 Uiso 1.00 calc .
H(33) H 0.5629 0.1010 -0.4492 0.1267 Uiso 1.00 calc .
H(34) H 0.9657 -0.1475 -0.3635 0.1094 Uiso 1.00 calc .
H(35) H 0.9881 -0.1723 -0.4318 0.1094 Uiso 1.00 calc .
H(36) H 1.0361 -0.0841 -0.4153 0.1094 Uiso 1.00 calc .
H(37) H 0.8199 0.2197 -0.4747 0.2428 Uiso 1.00 calc .
H(38) H 0.7119 0.2188 -0.5101 0.2428 Uiso 1.00 calc .
H(39) H 0.6841 0.2428 -0.4416 0.2428 Uiso 1.00 calc .
H(40) H 0.4539 -0.0367 -0.3819 0.1419 Uiso 1.00 calc .
H(41) H 0.4866 -0.0658 -0.4493 0.1419 Uiso 1.00 calc .
H(42) H 0.5271 -0.1386 -0.3951 0.1419 Uiso 1.00 calc .
H(43) H 0.2076 0.0086 -0.3286 0.0939 Uiso 1.00 calc .
H(44) H 0.1559 0.0542 -0.4274 0.1182 Uiso 1.00 calc .
H(45) H 0.2114 0.1912 -0.4849 0.1083 Uiso 1.00 calc .
H(46) H 0.3170 0.2852 -0.4444 0.0952 Uiso 1.00 calc .
H(47) H 0.3704 0.2437 -0.3463 0.0743 Uiso 1.00 calc .
H(48) H 0.1287 0.2532 -0.2676 0.0907 Uiso 1.00 calc .
H(49) H -0.0482 0.3257 -0.2061 0.1172 Uiso 1.00 calc .
H(50) H -0.1036 0.2665 -0.1048 0.1034 Uiso 1.00 calc .
H(51) H 0.0195 0.1353 -0.0627 0.0803 Uiso 1.00 calc .
H(52) H 0.1956 0.0582 -0.1224 0.0666 Uiso 1.00 calc .
H(53) H 0.3485 0.2251 -0.1611 0.0803 Uiso 1.00 calc .
H(54) H 0.5122 0.2960 -0.1438 0.0945 Uiso 1.00 calc .
H(55) H 0.6934 0.2858 -0.2148 0.1047 Uiso 1.00 calc .
H(56) H 0.7165 0.2034 -0.3025 0.0870 Uiso 1.00 calc .
H(57) H 0.5597 0.1283 -0.3177 0.0692 Uiso 1.00 calc .
H(58) H 0.8076 -0.5016 -0.1901 0.0808 Uiso 1.00 calc .
H(59) H 0.7646 -0.5655 -0.0863 0.0989 Uiso 1.00 calc .
H(60) H 0.5617 -0.5604 -0.0380 0.1074 Uiso 1.00 calc .
H(61) H 0.3999 -0.4983 -0.0930 0.0982 Uiso 1.00 calc .
H(62) H 0.4411 -0.4356 -0.1956 0.0835 Uiso 1.00 calc .
H(63) H 0.7584 -0.5889 -0.3203 0.1014 Uiso 1.00 calc .
H(64) H 0.9586 -0.6745 -0.3506 0.1344 Uiso 1.00 calc .
H(65) H 1.1266 -0.6003 -0.3638 0.1407 Uiso 1.00 calc .
H(66) H 1.1096 -0.4414 -0.3411 0.1252 Uiso 1.00 calc .
H(67) H 0.9080 -0.3540 -0.3081 0.0987 Uiso 1.00 calc .
H(68) H 0.5850 -0.3298 -0.3968 0.1010 Uiso 1.00 calc .
H(69) H 0.4689 -0.3839 -0.4602 0.1287 Uiso 1.00 calc .
H(70) H 0.3775 -0.5192 -0.4290 0.1617 Uiso 1.00 calc .
H(71) H 0.4005 -0.6051 -0.3354 0.1517 Uiso 1.00 calc .
H(72) H 0.5132 -0.5522 -0.2692 0.1227 Uiso 1.00 calc .

loop_
_atom_site_aniso_label
_atom_site_aniso_U_11
_atom_site_aniso_U_22
_atom_site_aniso_U_33
_atom_site_aniso_U_12
_atom_site_aniso_U_13
_atom_site_aniso_U_23
Ir(1) 0.0348(2) 0.0407(2) 0.0416(2) -0.0026(1) -0.0091(2) -0.0064(2)
Ir(2) 0.0447(2) 0.0500(2) 0.0355(2) 0.0034(2) -0.0101(2) -0.0107(2)
S(1) 0.037(1) 0.050(1) 0.036(1) -0.0035(9) -0.0095(10) -0.0068(9)
S(2) 0.042(1) 0.042(1) 0.042(1) -0.0028(9) -0.011(1) -0.0050(9)
S(3) 0.041(1) 0.052(1) 0.105(2) -0.006(1) -0.022(1) 0.001(1)
S(4) 0.079(2) 0.075(2) 0.043(2) -0.006(1) 0.006(1) -0.018(1)
P(1) 0.046(1) 0.042(1) 0.044(1) -0.0014(10) -0.010(1) -0.007(1)
P(2) 0.062(2) 0.051(1) 0.048(2) 0.009(1) -0.019(1) -0.013(1)
C(1) 0.044(5) 0.051(5) 0.032(5) -0.010(4) -0.007(4) -0.008(4)
C(2) 0.040(5) 0.042(5) 0.038(5) -0.006(4) -0.006(4) -0.005(4)
C(3) 0.059(6) 0.072(6) 0.039(6) -0.012(5) -0.006(5) -0.016(5)
C(4) 0.053(6) 0.079(7) 0.054(7) -0.015(5) -0.018(5) -0.020(5)
C(5) 0.053(6) 0.085(7) 0.057(7) -0.021(5) -0.016(5) -0.015(6)
C(6) 0.043(5) 0.061(6) 0.040(5) -0.011(4) -0.005(4) -0.006(4)
C(7) 0.042(5) 0.040(4) 0.036(5) 0.001(4) -0.007(4) -0.008(4)
C(8) 0.10(1) 0.14(1) 0.077(10) -0.041(9) -0.027(8) -0.035(8)
C(9) 0.045(6) 0.100(8) 0.055(7) -0.015(5) -0.007(5) -0.013(6)
C(10) 0.047(5) 0.038(4) 0.039(5) -0.005(4) -0.013(4) -0.005(4)
C(11) 0.044(5) 0.047(5) 0.041(5) -0.006(4) -0.010(4) -0.006(4)
C(12) 0.047(6) 0.083(7) 0.040(6) -0.012(5) -0.013(5) 0.000(5)
C(13) 0.062(7) 0.111(9) 0.040(6) -0.030(6) -0.015(5) -0.006(6)
C(14) 0.071(7) 0.087(8) 0.036(6) -0.027(6) -0.003(5) -0.005(5)
C(15) 0.055(6) 0.050(5) 0.037(5) -0.009(4) -0.007(5) -0.002(4)
C(16) 0.038(5) 0.053(5) 0.045(6) 0.004(4) -0.016(4) -0.011(4)
C(17) 0.083(9) 0.26(2) 0.045(8) -0.07(1) -0.022(7) -0.002(10)
C(18) 0.053(6) 0.058(6) 0.064(7) -0.011(5) -0.003(5) 0.002(5)
C(19) 0.042(5) 0.056(6) 0.079(8) -0.011(4) -0.014(6) -0.003(5)
C(20) 0.050(7) 0.077(8) 0.093(10) -0.014(6) -0.019(7) 0.008(7)
C(21) 0.082(10) 0.09(1) 0.17(2) -0.043(8) -0.07(1) 0.05(1)
C(22) 0.12(1) 0.066(10) 0.21(2) -0.016(9) -0.09(2) -0.02(1)
C(23) 0.10(1) 0.09(1) 0.15(2) -0.001(9) -0.06(1) -0.04(1)
C(24) 0.062(8) 0.089(9) 0.10(1) -0.015(7) -0.018(8) -0.023(8)
C(25) 0.062(8) 0.14(1) 0.10(1) -0.024(8) -0.011(8) 0.011(9)
C(26) 0.27(2) 0.059(10) 0.39(4) -0.05(1) -0.19(2) 0.03(1)
C(27) 0.08(1) 0.16(1) 0.14(2) -0.007(9) -0.03(1) -0.08(1)
C(28) 0.061(7) 0.079(7) 0.036(6) 0.004(5) 0.000(5) -0.014(5)
C(29) 0.077(8) 0.079(8) 0.040(6) 0.000(6) 0.006(6) -0.002(5)
C(30) 0.09(1) 0.098(10) 0.064(9) -0.012(8) 0.016(7) 0.008(7)
C(31) 0.19(2) 0.077(10) 0.051(8) 0.01(1) 0.02(1) 0.010(7)
C(32) 0.13(1) 0.11(1) 0.044(8) 0.047(10) -0.002(9) -0.001(8)
C(33) 0.062(7) 0.12(1) 0.036(6) 0.016(7) -0.001(5) -0.021(6)
C(34) 0.064(8) 0.13(1) 0.072(9) -0.012(7) 0.009(7) -0.008(8)
C(35) 0.30(3) 0.08(1) 0.15(2) 0.04(1) 0.06(2) 0.02(1)
C(36) 0.066(9) 0.21(2) 0.07(1) 0.019(9) -0.028(8) -0.022(10)
C(37) 0.051(6) 0.048(5) 0.050(6) 0.004(4) -0.015(5) -0.008(4)
C(38) 0.102(9) 0.070(7) 0.077(9) -0.020(6) -0.046(8) -0.004(6)
C(39) 0.12(1) 0.10(1) 0.09(1) -0.015(9) -0.054(9) -0.020(8)
C(40) 0.13(1) 0.082(9) 0.060(9) -0.001(8) -0.038(8) -0.005(7)
C(41) 0.11(1) 0.072(7) 0.045(7) 0.008(7) -0.010(7) 0.004(6)
C(42) 0.081(8) 0.059(6) 0.046(6) -0.007(5) -0.019(6) -0.003(5)
C(43) 0.040(5) 0.048(5) 0.056(6) 0.004(4) -0.013(5) -0.011(4)
C(44) 0.080(8) 0.063(7) 0.066(8) 0.023(6) -0.005(6) 0.001(6)
C(45) 0.086(9) 0.067(8) 0.12(1) 0.030(7) -0.002(9) -0.001(8)
C(46) 0.066(8) 0.085(9) 0.09(1) 0.013(6) 0.017(7) -0.024(7)
C(47) 0.054(6) 0.075(7) 0.066(8) 0.002(5) -0.001(6) -0.017(6)
C(48) 0.056(6) 0.063(6) 0.048(6) -0.008(5) -0.011(5) -0.010(5)
C(49) 0.057(6) 0.043(5) 0.051(6) -0.012(4) -0.016(5) 0.003(4)
C(50) 0.084(8) 0.052(6) 0.067(8) -0.017(5) -0.007(6) -0.011(5)
C(51) 0.11(1) 0.080(8) 0.063(8) -0.047(7) -0.024(8) -0.008(6)
C(52) 0.11(1) 0.072(8) 0.10(1) -0.048(7) -0.048(9) 0.021(7)
C(53) 0.070(8) 0.078(8) 0.068(8) -0.029(6) -0.002(6) 0.010(6)
C(54) 0.058(6) 0.049(5) 0.067(7) -0.013(5) -0.008(6) 0.000(5)
C(55) 0.075(7) 0.041(5) 0.052(6) 0.001(5) -0.009(6) -0.008(4)
C(56) 0.083(8) 0.056(6) 0.056(7) 0.010(5) -0.011(6) -0.011(5)
C(57) 0.12(1) 0.059(7) 0.065(9) 0.009(7) -0.025(8) -0.003(6)
C(58) 0.15(1) 0.055(7) 0.053(8) -0.010(8) 0.001(9) -0.003(6)
C(59) 0.11(1) 0.048(6) 0.075(9) -0.013(6) 0.012(8) -0.015(6)
C(60) 0.078(8) 0.055(6) 0.076(9) -0.007(5) -0.014(7) -0.009(6)
C(61) 0.079(8) 0.076(7) 0.040(6) 0.019(6) -0.014(6) -0.013(5)
C(62) 0.106(10) 0.060(7) 0.071(8) 0.026(6) -0.003(7) -0.020(6)
C(63) 0.15(1) 0.074(9) 0.08(1) 0.048(10) 0.00(1) -0.008(7)
C(64) 0.10(1) 0.15(2) 0.07(1) 0.06(1) -0.018(10) -0.02(1)
C(65) 0.078(9) 0.15(1) 0.073(10) 0.039(9) -0.010(7) -0.037(9)
C(66) 0.076(8) 0.097(9) 0.063(8) 0.035(7) -0.023(7) -0.027(7)
C(67) 0.092(8) 0.048(6) 0.072(8) 0.002(5) -0.040(7) -0.019(5)
C(68) 0.11(1) 0.093(9) 0.061(8) -0.016(7) -0.034(8) -0.014(7)
C(69) 0.12(1) 0.11(1) 0.09(1) 0.007(9) -0.045(10) -0.036(9)
C(70) 0.19(2) 0.11(1) 0.14(2) -0.03(1) -0.09(1) -0.04(1)
C(71) 0.18(2) 0.078(9) 0.16(2) -0.031(10) -0.10(1) -0.026(10)
C(72) 0.17(1) 0.057(7) 0.09(1) -0.021(8) -0.06(1) -0.006(7)

loop_
_atom_type_symbol
_atom_type_description
_atom_type_scat_dispersion_real
_atom_type_scat_dispersion_imag
_atom_type_scat_source
C C 0.003 0.002
;International Tables for Crystallography
(1992, Vol. C, Tables 4.2.6.8 and 6.1.1.1)
;
H H 0.000 0.000
;International Tables for Crystallography
(1992, Vol. C, Table 6.1.1.2)
;
Ir Ir -1.444 7.990
;International Tables for Crystallography
(1992, Vol. C, Tables 4.2.6.8 and 6.1.1.1)
;
P P 0.102 0.094
;International Tables for Crystallography
(1992, Vol. C, Tables 4.2.6.8 and 6.1.1.1)
;
S S 0.125 0.123
;International Tables for Crystallography
(1992, Vol. C, Tables 4.2.6.8 and 6.1.1.1)
;
Cl Cl 0.148 0.159
;International Tables for Crystallography
(1992, Vol. C, Tables 4.2.6.8 and 6.1.1.1)
;

loop_
_geom_angle_atom_site_label_1
_geom_angle_atom_site_label_2
_geom_angle_atom_site_label_3
_geom_angle
_geom_angle_site_symmetry_1
_geom_angle_site_symmetry_3
_geom_angle_publ_flag
S(1) Ir(1) S(2) 81.26(7) . . yes
S(1) Ir(1) S(3) 158.61(10) . . yes
S(1) Ir(1) P(1) 93.49(8) . . yes
S(1) Ir(1) C(7) 84.1(2) . . yes
S(2) Ir(1) S(3) 95.75(8) . . yes
S(2) Ir(1) P(1) 174.40(8) . . yes
S(2) Ir(1) C(7) 90.9(2) . . yes
S(3) Ir(1) P(1) 88.43(9) . . yes
S(3) Ir(1) C(7) 117.2(2) . . yes
P(1) Ir(1) C(7) 90.5(2) . . yes
S(1) Ir(2) S(2) 81.42(7) . . yes
S(1) Ir(2) S(4) 95.30(9) . . yes
S(1) Ir(2) P(2) 172.92(9) . . yes
S(1) Ir(2) C(16) 90.8(2) . . yes
S(2) Ir(2) S(4) 157.37(9) . . yes
S(2) Ir(2) P(2) 91.71(9) . . yes
S(2) Ir(2) C(16) 84.1(2) . . yes
S(4) Ir(2) P(2) 90.39(10) . . yes
S(4) Ir(2) C(16) 118.4(3) . . yes
P(2) Ir(2) C(16) 90.2(2) . . yes
Cl(2) Cl(1) C(73) 49.89(1) 2_564 . yes
Cl(1) Cl(2) C(73) 54.91(1) 2_564 . yes
Ir(1) S(1) Ir(2) 92.99(7) . . yes
Ir(1) S(1) C(1) 101.5(3) . . yes
Ir(2) S(1) C(1) 111.8(3) . . yes
Ir(1) S(2) Ir(2) 93.52(8) . . yes
Ir(1) S(2) C(10) 111.6(3) . . yes
Ir(2) S(2) C(10) 101.8(3) . . yes
Ir(1) S(3) C(19) 113.3(3) . . yes
Ir(2) S(4) C(28) 112.0(3) . . yes
Ir(1) P(1) C(37) 118.3(3) . . yes
Ir(1) P(1) C(43) 114.7(3) . . yes
Ir(1) P(1) C(49) 112.0(3) . . yes
C(37) P(1) C(43) 102.7(4) . . yes
C(37) P(1) C(49) 104.1(4) . . yes
C(43) P(1) C(49) 103.5(4) . . yes
Ir(2) P(2) C(55) 112.0(3) . . yes
Ir(2) P(2) C(61) 117.6(4) . . yes
Ir(2) P(2) C(67) 117.1(3) . . yes
C(55) P(2) C(61) 102.1(5) . . yes
C(55) P(2) C(67) 105.0(5) . . yes
C(61) P(2) C(67) 101.2(5) . . yes
S(1) C(1) C(2) 116.6(6) . . yes
S(1) C(1) C(6) 122.7(7) . . yes
C(2) C(1) C(6) 120.6(8) . . yes
C(1) C(2) C(3) 118.6(8) . . yes
C(1) C(2) C(7) 120.5(7) . . yes
C(3) C(2) C(7) 120.9(8) . . yes
C(2) C(3) C(4) 122.5(9) . . yes
C(2) C(3) H(1) 118.8 . . no
C(4) C(3) H(1) 118.8 . . no
C(3) C(4) C(5) 118.1(9) . . yes
C(3) C(4) C(8) 120.7(10) . . yes
C(5) C(4) C(8) 121.2(9) . . yes
C(4) C(5) C(6) 121.5(9) . . yes
C(4) C(5) H(2) 119.3 . . no
C(6) C(5) H(2) 119.3 . . no
C(1) C(6) C(5) 118.5(9) . . yes
C(1) C(6) C(9) 120.9(8) . . yes
C(5) C(6) C(9) 120.6(8) . . yes
Ir(1) C(7) C(2) 117.1(6) . . yes
Ir(1) C(7) H(3) 107.5 . . no
Ir(1) C(7) H(4) 107.5 . . no
C(2) C(7) H(3) 107.5 . . no
C(2) C(7) H(4) 107.5 . . no
H(3) C(7) H(4) 109.4 . . no
C(4) C(8) H(5) 109.5 . . no
C(4) C(8) H(6) 109.5 . . no
C(4) C(8) H(7) 109.5 . . no
H(5) C(8) H(6) 109.5 . . no
H(5) C(8) H(7) 109.4 . . no
H(6) C(8) H(7) 109.4 . . no
C(6) C(9) H(8) 109.5 . . no
C(6) C(9) H(9) 109.5 . . no
C(6) C(9) H(10) 109.5 . . no
H(8) C(9) H(9) 109.5 . . no
H(8) C(9) H(10) 109.5 . . no
H(9) C(9) H(10) 109.4 . . no
S(2) C(10) C(11) 116.3(7) . . yes
S(2) C(10) C(15) 122.4(7) . . yes
C(11) C(10) C(15) 121.3(8) . . yes
C(10) C(11) C(12) 118.7(8) . . yes
C(10) C(11) C(16) 121.4(8) . . yes
C(12) C(11) C(16) 119.9(8) . . yes
C(11) C(12) C(13) 121.9(9) . . yes
C(11) C(12) H(11) 119.0 . . no
C(13) C(12) H(11) 119.0 . . no
C(12) C(13) C(14) 118.3(9) . . yes
C(12) C(13) C(17) 122.2(10) . . yes
C(14) C(13) C(17) 119(1) . . yes
C(13) C(14) C(15) 121.9(9) . . yes
C(13) C(14) H(12) 119.0 . . no
C(15) C(14) H(12) 119.1 . . no
C(10) C(15) C(14) 117.7(9) . . yes
C(10) C(15) C(18) 121.6(8) . . yes
C(14) C(15) C(18) 120.7(9) . . yes
Ir(2) C(16) C(11) 116.3(6) . . yes
Ir(2) C(16) H(13) 107.7 . . no
Ir(2) C(16) H(14) 107.7 . . no
C(11) C(16) H(13) 107.8 . . no
C(11) C(16) H(14) 107.8 . . no
H(13) C(16) H(14) 109.5 . . no
C(13) C(17) H(15) 109.4 . . no
C(13) C(17) H(16) 109.4 . . no
C(13) C(17) H(17) 109.6 . . no
H(15) C(17) H(16) 109.3 . . no
H(15) C(17) H(17) 109.5 . . no
H(16) C(17) H(17) 109.6 . . no
C(15) C(18) H(18) 109.5 . . no
C(15) C(18) H(19) 109.5 . . no
C(15) C(18) H(20) 109.5 . . no
H(18) C(18) H(19) 109.5 . . no
H(18) C(18) H(20) 109.5 . . no
H(19) C(18) H(20) 109.4 . . no
S(3) C(19) C(20) 120.4(9) . . yes
S(3) C(19) C(24) 119.0(10) . . yes
C(20) C(19) C(24) 120(1) . . yes
C(19) C(20) C(21) 117(1) . . yes
C(19) C(20) C(25) 123(1) . . yes
C(21) C(20) C(25) 119(1) . . yes
C(20) C(21) C(22) 120(1) . . yes
C(20) C(21) H(21) 120.1 . . no
C(22) C(21) H(21) 119.8 . . no
C(21) C(22) C(23) 121(1) . . yes
C(21) C(22) C(26) 115(2) . . yes
C(23) C(22) C(26) 122(2) . . yes
C(22) C(23) C(24) 120(1) . . yes
C(22) C(23) H(22) 119.9 . . no
C(24) C(23) H(22) 119.5 . . no
C(19) C(24) C(23) 119(1) . . yes
C(19) C(24) C(27) 123(1) . . yes
C(23) C(24) C(27) 116(1) . . yes
C(20) C(25) H(23) 109.4 . . no
C(20) C(25) H(24) 109.4 . . no
C(20) C(25) H(25) 109.3 . . no
H(23) C(25) H(24) 109.6 . . no
H(23) C(25) H(25) 109.5 . . no
H(24) C(25) H(25) 109.5 . . no
C(22) C(26) H(26) 109.1 . . no
C(22) C(26) H(27) 109.9 . . no
C(22) C(26) H(28) 109.9 . . no
H(26) C(26) H(27) 108.9 . . no
H(26) C(26) H(28) 109.0 . . no
H(27) C(26) H(28) 110.0 . . no
C(24) C(27) H(29) 109.4 . . no
C(24) C(27) H(30) 109.4 . . no
C(24) C(27) H(31) 109.4 . . no
H(29) C(27) H(30) 109.5 . . no
H(29) C(27) H(31) 109.6 . . no
H(30) C(27) H(31) 109.5 . . no
S(4) C(28) C(29) 120.2(8) . . yes
S(4) C(28) C(33) 121.2(10) . . yes
C(29) C(28) C(33) 118(1) . . yes
C(28) C(29) C(30) 120(1) . . yes
C(28) C(29) C(34) 120(1) . . yes
C(30) C(29) C(34) 119(1) . . yes
C(29) C(30) C(31) 121(1) . . yes
C(29) C(30) H(32) 119.3 . . no
C(31) C(30) H(32) 119.3 . . no
C(30) C(31) C(32) 118(1) . . yes
C(30) C(31) C(35) 121(1) . . yes
C(32) C(31) C(35) 120(1) . . yes
C(31) C(32) C(33) 123(1) . . yes
C(31) C(32) H(33) 118.1 . . no
C(33) C(32) H(33) 118.2 . . no
C(28) C(33) C(32) 117(1) . . yes
C(28) C(33) C(36) 121(1) . . yes
C(32) C(33) C(36) 121(1) . . yes
C(29) C(34) H(34) 109.5 . . no
C(29) C(34) H(35) 109.5 . . no
C(29) C(34) H(36) 109.6 . . no
H(34) C(34) H(35) 109.4 . . no
H(34) C(34) H(36) 109.5 . . no
H(35) C(34) H(36) 109.4 . . no
C(31) C(35) H(37) 109.4 . . no
C(31) C(35) H(38) 109.3 . . no
C(31) C(35) H(39) 109.5 . . no
H(37) C(35) H(38) 109.4 . . no
H(37) C(35) H(39) 109.6 . . no
H(38) C(35) H(39) 109.5 . . no
C(33) C(36) H(40) 109.2 . . no
C(33) C(36) H(41) 109.4 . . no
C(33) C(36) H(42) 109.5 . . no
H(40) C(36) H(41) 109.4 . . no
H(40) C(36) H(42) 109.6 . . no
H(41) C(36) H(42) 109.9 . . no
P(1) C(37) C(38) 118.2(8) . . yes
P(1) C(37) C(42) 123.1(7) . . yes
C(38) C(37) C(42) 118.6(9) . . yes
C(37) C(38) C(39) 118(1) . . yes
C(37) C(38) H(43) 120.8 . . no
C(39) C(38) H(43) 120.8 . . no
C(38) C(39) C(40) 121(1) . . yes
C(38) C(39) H(44) 119.1 . . no
C(40) C(39) H(44) 119.0 . . no
C(39) C(40) C(41) 119(1) . . yes
C(39) C(40) H(45) 120.5 . . no
C(41) C(40) H(45) 120.4 . . no
C(40) C(41) C(42) 120(1) . . yes
C(40) C(41) H(46) 119.5 . . no
C(42) C(41) H(46) 119.6 . . no
C(37) C(42) C(41) 121(1) . . yes
C(37) C(42) H(47) 119.4 . . no
C(41) C(42) H(47) 119.3 . . no
P(1) C(43) C(44) 121.1(8) . . yes
P(1) C(43) C(48) 121.1(7) . . yes
C(44) C(43) C(48) 117.7(9) . . yes
C(43) C(44) C(45) 119(1) . . yes
C(43) C(44) H(48) 120.1 . . no
C(45) C(44) H(48) 120.1 . . no
C(44) C(45) C(46) 121(1) . . yes
C(44) C(45) H(49) 119.2 . . no
C(46) C(45) H(49) 119.2 . . no
C(45) C(46) C(47) 119(1) . . yes
C(45) C(46) H(50) 120.3 . . no
C(47) C(46) H(50) 120.4 . . no
C(46) C(47) C(48) 120(1) . . yes
C(46) C(47) H(51) 119.6 . . no
C(48) C(47) H(51) 119.6 . . no
C(43) C(48) C(47) 120.8(9) . . yes
C(43) C(48) H(52) 119.6 . . no
C(47) C(48) H(52) 119.6 . . no
P(1) C(49) C(50) 121.3(8) . . yes
P(1) C(49) C(54) 119.8(7) . . yes
C(50) C(49) C(54) 118.3(9) . . yes
C(49) C(50) C(51) 119(1) . . yes
C(49) C(50) H(53) 120.0 . . no
C(51) C(50) H(53) 120.0 . . no
C(50) C(51) C(52) 119(1) . . yes
C(50) C(51) H(54) 120.2 . . no
C(52) C(51) H(54) 120.1 . . no
C(51) C(52) C(53) 120(1) . . yes
C(51) C(52) H(55) 119.5 . . no
C(53) C(52) H(55) 119.5 . . no
C(52) C(53) C(54) 119(1) . . yes
C(52) C(53) H(56) 120.4 . . no
C(54) C(53) H(56) 120.4 . . no
C(49) C(54) C(53) 121(1) . . yes
C(49) C(54) H(57) 119.1 . . no
C(53) C(54) H(57) 119.1 . . no
P(2) C(55) C(56) 118.9(9) . . yes
P(2) C(55) C(60) 120.9(8) . . yes
C(56) C(55) C(60) 119(1) . . yes
C(55) C(56) C(57) 119(1) . . yes
C(55) C(56) H(58) 120.2 . . no
C(57) C(56) H(58) 120.2 . . no
C(56) C(57) C(58) 119(1) . . yes
C(56) C(57) H(59) 120.1 . . no
C(58) C(57) H(59) 120.0 . . no
C(57) C(58) C(59) 120(1) . . yes
C(57) C(58) H(60) 119.9 . . no
C(59) C(58) H(60) 119.8 . . no
C(58) C(59) C(60) 120(1) . . yes
C(58) C(59) H(61) 119.9 . . no
C(60) C(59) H(61) 119.9 . . no
C(55) C(60) C(59) 120(1) . . yes
C(55) C(60) H(62) 119.8 . . no
C(59) C(60) H(62) 119.8 . . no
P(2) C(61) C(62) 121(1) . . yes
P(2) C(61) C(66) 120.3(8) . . yes
C(62) C(61) C(66) 118(1) . . yes
C(61) C(62) C(63) 120(1) . . yes
C(61) C(62) H(63) 120.0 . . no
C(63) C(62) H(63) 120.0 . . no
C(62) C(63) C(64) 120(1) . . yes
C(62) C(63) H(64) 119.6 . . no
C(64) C(63) H(64) 119.8 . . no
C(63) C(64) C(65) 122(1) . . yes
C(63) C(64) H(65) 118.6 . . no
C(65) C(64) H(65) 119.0 . . no
C(64) C(65) C(66) 117(1) . . yes
C(64) C(65) H(66) 121.3 . . no
C(66) C(65) H(66) 121.5 . . no
C(61) C(66) C(65) 121(1) . . yes
C(61) C(66) H(67) 119.3 . . no
C(65) C(66) H(67) 119.2 . . no
P(2) C(67) C(68) 118.5(9) . . yes
P(2) C(67) C(72) 122.7(9) . . yes
C(68) C(67) C(72) 118(1) . . yes
C(67) C(68) C(69) 118(1) . . yes
C(67) C(68) H(68) 120.6 . . no
C(69) C(68) H(68) 120.6 . . no
C(68) C(69) C(70) 121(1) . . yes
C(68) C(69) H(69) 119.3 . . no
C(70) C(69) H(69) 119.3 . . no
C(69) C(70) C(71) 120(1) . . yes
C(69) C(70) H(70) 119.7 . . no
C(71) C(70) H(70) 119.7 . . no
C(70) C(71) C(72) 119(1) . . yes
C(70) C(71) H(71) 120.2 . . no
C(72) C(71) H(71) 120.3 . . no
C(67) C(72) C(71) 120(1) . . yes
C(67) C(72) H(72) 119.5 . . no
C(71) C(72) H(72) 119.5 . . no
Cl(1) C(73) Cl(1) 180.0 . 2_564 yes
Cl(1) C(73) Cl(2) 104.802(1) . . yes
Cl(1) C(73) Cl(2) 75.198(1) . 2_564 yes
Cl(1) C(73) Cl(2) 75.198(1) 2_564 . yes
Cl(1) C(73) Cl(2) 104.802(1) 2_564 2_564 yes
Cl(2) C(73) Cl(2) 180.0 . 2_564 yes

loop_
_geom_bond_atom_site_label_1
_geom_bond_atom_site_label_2
_geom_bond_distance
_geom_bond_site_symmetry_2
_geom_bond_publ_flag
Ir(1) S(1) 2.353(2) . yes
Ir(1) S(2) 2.413(2) . yes
Ir(1) S(3) 2.296(3) . yes
Ir(1) P(1) 2.294(2) . yes
Ir(1) C(7) 2.083(8) . yes
Ir(2) S(1) 2.420(2) . yes
Ir(2) S(2) 2.339(2) . yes
Ir(2) S(4) 2.310(3) . yes
Ir(2) P(2) 2.295(3) . yes
Ir(2) C(16) 2.079(8) . yes
Cl(1) Cl(2) 2.1608(4) 2_564 yes
Cl(1) C(73) 1.8288(6) . yes
Cl(2) C(73) 1.709 . yes
S(1) C(1) 1.792(8) . yes
S(2) C(10) 1.780(8) . yes
S(3) C(19) 1.785(10) . yes
S(4) C(28) 1.75(1) . yes
P(1) C(37) 1.836(9) . yes
P(1) C(43) 1.843(9) . yes
P(1) C(49) 1.826(9) . yes
P(2) C(55) 1.83(1) . yes
P(2) C(61) 1.82(1) . yes
P(2) C(67) 1.84(1) . yes
C(1) C(2) 1.40(1) . yes
C(1) C(6) 1.41(1) . yes
C(2) C(3) 1.37(1) . yes
C(2) C(7) 1.50(1) . yes
C(3) C(4) 1.38(1) . yes
C(3) H(1) 0.950 . no
C(4) C(5) 1.40(1) . yes
C(4) C(8) 1.51(1) . yes
C(5) C(6) 1.38(1) . yes
C(5) H(2) 0.950 . no
C(6) C(9) 1.50(1) . yes
C(7) H(3) 0.950 . no
C(7) H(4) 0.950 . no
C(8) H(5) 0.950 . no
C(8) H(6) 0.950 . no
C(8) H(7) 0.951 . no
C(9) H(8) 0.950 . no
C(9) H(9) 0.950 . no
C(9) H(10) 0.950 . no
C(10) C(11) 1.38(1) . yes
C(10) C(15) 1.41(1) . yes
C(11) C(12) 1.38(1) . yes
C(11) C(16) 1.50(1) . yes
C(12) C(13) 1.39(1) . yes
C(12) H(11) 0.950 . no
C(13) C(14) 1.38(1) . yes
C(13) C(17) 1.51(1) . yes
C(14) C(15) 1.39(1) . yes
C(14) H(12) 0.950 . no
C(15) C(18) 1.51(1) . yes
C(16) H(13) 0.950 . no
C(16) H(14) 0.950 . no
C(17) H(15) 0.951 . no
C(17) H(16) 0.951 . no
C(17) H(17) 0.948 . no
C(18) H(18) 0.950 . no
C(18) H(19) 0.950 . no
C(18) H(20) 0.950 . no
C(19) C(20) 1.37(1) . yes
C(19) C(24) 1.40(2) . yes
C(20) C(21) 1.44(2) . yes
C(20) C(25) 1.50(2) . yes
C(21) C(22) 1.36(2) . yes
C(21) H(21) 0.950 . no
C(22) C(23) 1.33(2) . yes
C(22) C(26) 1.56(2) . yes
C(23) C(24) 1.38(2) . yes
C(23) H(22) 0.950 . no
C(24) C(27) 1.47(2) . yes
C(25) H(23) 0.949 . no
C(25) H(24) 0.949 . no
C(25) H(25) 0.950 . no
C(26) H(26) 0.960 . no
C(26) H(27) 0.947 . no
C(26) H(28) 0.946 . no
C(27) H(29) 0.950 . no
C(27) H(30) 0.950 . no
C(27) H(31) 0.949 . no
C(28) C(29) 1.40(1) . yes
C(28) C(33) 1.42(1) . yes
C(29) C(30) 1.38(2) . yes
C(29) C(34) 1.52(2) . yes
C(30) C(31) 1.37(2) . yes
C(30) H(32) 0.950 . no
C(31) C(32) 1.34(2) . yes
C(31) C(35) 1.53(2) . yes
C(32) C(33) 1.39(2) . yes
C(32) H(33) 0.950 . no
C(33) C(36) 1.46(2) . yes
C(34) H(34) 0.950 . no
C(34) H(35) 0.951 . no
C(34) H(36) 0.950 . no
C(35) H(37) 0.949 . no
C(35) H(38) 0.951 . no
C(35) H(39) 0.949 . no
C(36) H(40) 0.952 . no
C(36) H(41) 0.948 . no
C(36) H(42) 0.947 . no
C(37) C(38) 1.40(1) . yes
C(37) C(42) 1.35(1) . yes
C(38) C(39) 1.39(2) . yes
C(38) H(43) 0.950 . no
C(39) C(40) 1.36(2) . yes
C(39) H(44) 0.950 . no
C(40) C(41) 1.33(2) . yes
C(40) H(45) 0.950 . no
C(41) C(42) 1.39(1) . yes
C(41) H(46) 0.950 . no
C(42) H(47) 0.951 . no
C(43) C(44) 1.39(1) . yes
C(43) C(48) 1.39(1) . yes
C(44) C(45) 1.38(2) . yes
C(44) H(48) 0.950 . no
C(45) C(46) 1.36(2) . yes
C(45) H(49) 0.950 . no
C(46) C(47) 1.35(1) . yes
C(46) H(50) 0.950 . no
C(47) C(48) 1.38(1) . yes
C(47) H(51) 0.950 . no
C(48) H(52) 0.950 . no
C(49) C(50) 1.39(1) . yes
C(49) C(54) 1.40(1) . yes
C(50) C(51) 1.39(1) . yes
C(50) H(53) 0.950 . no
C(51) C(52) 1.37(2) . yes
C(51) H(54) 0.950 . no
C(52) C(53) 1.38(2) . yes
C(52) H(55) 0.950 . no
C(53) C(54) 1.36(1) . yes
C(53) H(56) 0.950 . no
C(54) H(57) 0.950 . no
C(55) C(56) 1.39(1) . yes
C(55) C(60) 1.37(1) . yes
C(56) C(57) 1.40(2) . yes
C(56) H(58) 0.950 . no
C(57) C(58) 1.36(2) . yes
C(57) H(59) 0.950 . no
C(58) C(59) 1.38(2) . yes
C(58) H(60) 0.950 . no
C(59) C(60) 1.38(2) . yes
C(59) H(61) 0.950 . no
C(60) H(62) 0.950 . no
C(61) C(62) 1.38(1) . yes
C(61) C(66) 1.40(2) . yes
C(62) C(63) 1.41(2) . yes
C(62) H(63) 0.951 . no
C(63) C(64) 1.34(2) . yes
C(63) H(64) 0.950 . no
C(64) C(65) 1.37(2) . yes
C(64) H(65) 0.950 . no
C(65) C(66) 1.43(1) . yes
C(65) H(66) 0.949 . no
C(66) H(67) 0.950 . no
C(67) C(68) 1.39(1) . yes
C(67) C(72) 1.39(2) . yes
C(68) C(69) 1.39(2) . yes
C(68) H(68) 0.950 . no
C(69) C(70) 1.37(2) . yes
C(69) H(69) 0.950 . no
C(70) C(71) 1.34(2) . yes
C(70) H(70) 0.950 . no
C(71) C(72) 1.41(2) . yes
C(71) H(71) 0.950 . no
C(72) H(72) 0.950 . no

loop_
_geom_contact_atom_site_label_1
_geom_contact_atom_site_label_2
_geom_contact_distance
_geom_contact_site_symmetry_2
Cl(1) C(64) 3.58(2) 1_465
Cl(2) C(63) 3.55(2) 1_465
C(28) C(40) 3.60(2) 2_654
C(64) C(73) 3.44(2) 1_645

loop_
_geom_torsion_atom_site_label_1
_geom_torsion_atom_site_label_2
_geom_torsion_atom_site_label_3
_geom_torsion_atom_site_label_4
_geom_torsion
_geom_torsion_publ_flag
Ir(1) S(1) Ir(2) S(2) -24.90(7) yes
Ir(1) S(1) Ir(2) S(4) 132.54(9) yes
Ir(1) S(1) Ir(2) P(2) -10.8(7) yes
Ir(1) S(1) Ir(2) C(16) -108.8(3) yes
Ir(1) S(1) C(1) C(2) -1.8(7) yes
Ir(1) S(1) C(1) C(6) -177.0(7) yes
Ir(1) S(2) Ir(2) S(1) 24.25(7) yes
Ir(1) S(2) Ir(2) S(4) -58.9(2) yes
Ir(1) S(2) Ir(2) P(2) -154.02(8) yes
Ir(1) S(2) Ir(2) C(16) 115.9(2) yes
Ir(1) S(2) C(10) C(11) -100.4(6) yes
Ir(1) S(2) C(10) C(15) 82.0(7) yes
Ir(1) S(3) C(19) C(20) 110.2(8) yes
Ir(1) S(3) C(19) C(24) -74.9(9) yes
Ir(1) P(1) C(37) C(38) 43.6(9) yes
Ir(1) P(1) C(37) C(42) -140.9(8) yes
Ir(1) P(1) C(43) C(44) -155.6(8) yes
Ir(1) P(1) C(43) C(48) 26.2(9) yes
Ir(1) P(1) C(49) C(50) -98.1(8) yes
Ir(1) P(1) C(49) C(54) 73.0(8) yes
Ir(1) C(7) C(2) C(1) 4.1(10) yes
Ir(1) C(7) C(2) C(3) -176.9(7) yes
Ir(2) S(1) Ir(1) S(2) 24.09(7) yes
Ir(2) S(1) Ir(1) S(3) -59.3(2) yes
Ir(2) S(1) Ir(1) P(1) -153.95(8) yes
Ir(2) S(1) Ir(1) C(7) 115.9(2) yes
Ir(2) S(1) C(1) C(2) -99.8(6) yes
Ir(2) S(1) C(1) C(6) 85.0(7) yes
Ir(2) S(2) Ir(1) S(1) -25.00(7) yes
Ir(2) S(2) Ir(1) S(3) 133.65(10) yes
Ir(2) S(2) Ir(1) P(1) -4.5(8) yes
Ir(2) S(2) Ir(1) C(7) -108.9(2) yes
Ir(2) S(2) C(10) C(11) -1.7(7) yes
Ir(2) S(2) C(10) C(15) -179.4(6) yes
Ir(2) S(4) C(28) C(29) 111.0(8) yes
Ir(2) S(4) C(28) C(33) -73.1(9) yes
Ir(2) P(2) C(55) C(56) -93.3(8) yes
Ir(2) P(2) C(55) C(60) 77.9(9) yes
Ir(2) P(2) C(61) C(62) -169.3(8) yes
Ir(2) P(2) C(61) C(66) 12(1) yes
Ir(2) P(2) C(67) C(68) 41(1) yes
Ir(2) P(2) C(67) C(72) -140.0(10) yes
Ir(2) C(16) C(11) C(10) 4(1) yes
Ir(2) C(16) C(11) C(12) -176.1(7) yes
S(1) Ir(1) S(2) C(10) 79.2(3) yes
S(1) Ir(1) S(3) C(19) 78.0(5) yes
S(1) Ir(1) P(1) C(37) 82.2(4) yes
S(1) Ir(1) P(1) C(43) -156.4(3) yes
S(1) Ir(1) P(1) C(49) -38.8(4) yes
S(1) Ir(1) C(7) C(2) -4.0(5) yes
S(1) Ir(2) S(2) C(10) -88.7(3) yes
S(1) Ir(2) S(4) C(28) -2.9(4) yes
S(1) Ir(2) P(2) C(55) -49.5(8) yes
S(1) Ir(2) P(2) C(61) -167.2(7) yes
S(1) Ir(2) P(2) C(67) 71.8(8) yes
S(1) Ir(2) C(16) C(11) 77.1(6) yes
S(1) C(1) C(2) C(3) 179.8(7) yes
S(1) C(1) C(2) C(7) -1(1) yes
S(1) C(1) C(6) C(5) 179.9(7) yes
S(1) C(1) C(6) C(9) 0(1) yes
S(2) Ir(1) S(1) C(1) -88.9(3) yes
S(2) Ir(1) S(3) C(19) -2.7(4) yes
S(2) Ir(1) P(1) C(37) 62.0(9) yes
S(2) Ir(1) P(1) C(43) -176.6(8) yes
S(2) Ir(1) P(1) C(49) -59.0(9) yes
S(2) Ir(1) C(7) C(2) 77.2(6) yes
S(2) Ir(2) S(1) C(1) 78.8(3) yes
S(2) Ir(2) S(4) C(28) 77.5(5) yes
S(2) Ir(2) P(2) C(55) -35.6(4) yes
S(2) Ir(2) P(2) C(61) -153.3(4) yes
S(2) Ir(2) P(2) C(67) 85.8(5) yes
S(2) Ir(2) C(16) C(11) -4.2(6) yes
S(2) C(10) C(11) C(12) 179.1(7) yes
S(2) C(10) C(11) C(16) -1(1) yes
S(2) C(10) C(15) C(14) -177.9(7) yes
S(2) C(10) C(15) C(18) 2(1) yes
S(3) Ir(1) S(1) C(1) -172.3(3) yes
S(3) Ir(1) S(2) C(10) -122.2(3) yes
S(3) Ir(1) P(1) C(37) -76.5(4) yes
S(3) Ir(1) P(1) C(43) 45.0(3) yes
S(3) Ir(1) P(1) C(49) 162.5(4) yes
S(3) Ir(1) C(7) C(2) 174.1(5) yes
S(3) C(19) C(20) C(21) 178.8(8) yes
S(3) C(19) C(20) C(25) 1(1) yes
S(3) C(19) C(24) C(23) -178.4(10) yes
S(3) C(19) C(24) C(27) 0(1) yes
S(4) Ir(2) S(1) C(1) -123.8(3) yes
S(4) Ir(2) S(2) C(10) -171.9(3) yes
S(4) Ir(2) P(2) C(55) 166.9(4) yes
S(4) Ir(2) P(2) C(61) 49.2(4) yes
S(4) Ir(2) P(2) C(67) -71.7(5) yes
S(4) Ir(2) C(16) C(11) 173.6(5) yes
S(4) C(28) C(29) C(30) -179.6(9) yes
S(4) C(28) C(29) C(34) 1(1) yes
S(4) C(28) C(33) C(32) -179.7(9) yes
S(4) C(28) C(33) C(36) 0(1) yes
P(1) Ir(1) S(1) C(1) 93.0(3) yes
P(1) Ir(1) S(2) C(10) 99.6(9) yes
P(1) Ir(1) S(3) C(19) 173.6(4) yes
P(1) Ir(1) C(7) C(2) -97.4(6) yes
P(1) C(37) C(38) C(39) 176.0(10) yes
P(1) C(37) C(42) C(41) -175.8(8) yes
P(1) C(43) C(44) C(45) -177.8(10) yes
P(1) C(43) C(48) C(47) 177.1(8) yes
P(1) C(49) C(50) C(51) 168.8(8) yes
P(1) C(49) C(54) C(53) -170.4(8) yes
P(2) Ir(2) S(1) C(1) 92.9(7) yes
P(2) Ir(2) S(2) C(10) 93.0(3) yes
P(2) Ir(2) S(4) C(28) 172.9(4) yes
P(2) Ir(2) C(16) C(11) -95.9(6) yes
P(2) C(55) C(56) C(57) 171.2(8) yes
P(2) C(55) C(60) C(59) -171.0(8) yes
P(2) C(61) C(62) C(63) -175.7(10) yes
P(2) C(61) C(66) C(65) 176.5(9) yes
P(2) C(67) C(68) C(69) 177.1(10) yes
P(2) C(67) C(72) C(71) -176(1) yes
C(1) S(1) Ir(1) C(7) 2.9(3) yes
C(1) S(1) Ir(2) C(16) -5.1(4) yes
C(1) C(2) C(3) C(4) 0(1) yes
C(1) C(6) C(5) C(4) 0(1) yes
C(2) C(1) C(6) C(5) 4(1) yes
C(2) C(1) C(6) C(9) -174.8(8) yes
C(2) C(3) C(4) C(5) 3(1) yes
C(2) C(3) C(4) C(8) -178.2(10) yes
C(3) C(2) C(1) C(6) -4(1) yes
C(3) C(4) C(5) C(6) -3(1) yes
C(4) C(3) C(2) C(7) -178.3(8) yes
C(4) C(5) C(6) C(9) 178.8(10) yes
C(6) C(1) C(2) C(7) 174.2(7) yes
C(6) C(5) C(4) C(8) 178(1) yes
C(7) Ir(1) S(2) C(10) -4.7(4) yes
C(7) Ir(1) S(3) C(19) -96.7(5) yes
C(7) Ir(1) P(1) C(37) 166.3(4) yes
C(7) Ir(1) P(1) C(43) -72.3(4) yes
C(7) Ir(1) P(1) C(49) 45.3(4) yes
C(10) S(2) Ir(2) C(16) 3.0(3) yes
C(10) C(11) C(12) C(13) 0(1) yes
C(10) C(15) C(14) C(13) -2(1) yes
C(11) C(10) C(15) C(14) 4(1) yes
C(11) C(10) C(15) C(18) -174.9(8) yes
C(11) C(12) C(13) C(14) 1(1) yes
C(11) C(12) C(13) C(17) -178(1) yes
C(12) C(11) C(10) C(15) -3(1) yes
C(12) C(13) C(14) C(15) 0(1) yes
C(13) C(12) C(11) C(16) -179.4(9) yes
C(13) C(14) C(15) C(18) 176.6(9) yes
C(15) C(10) C(11) C(16) 176.2(7) yes
C(15) C(14) C(13) C(17) 179(1) yes
C(16) Ir(2) S(4) C(28) -96.7(5) yes
C(16) Ir(2) P(2) C(55) 48.5(5) yes
C(16) Ir(2) P(2) C(61) -69.2(5) yes
C(16) Ir(2) P(2) C(67) 169.8(5) yes
C(19) C(20) C(21) C(22) -1(1) yes
C(19) C(24) C(23) C(22) 0(2) yes
C(20) C(19) C(24) C(23) -3(1) yes
C(20) C(19) C(24) C(27) 175(1) yes
C(20) C(21) C(22) C(23) 0(2) yes
C(20) C(21) C(22) C(26) 179(1) yes
C(21) C(20) C(19) C(24) 4(1) yes
C(21) C(22) C(23) C(24) 1(2) yes
C(22) C(21) C(20) C(25) 175(1) yes
C(22) C(23) C(24) C(27) -178(1) yes
C(24) C(19) C(20) C(25) -173(1) yes
C(24) C(23) C(22) C(26) -178(1) yes
C(28) C(29) C(30) C(31) -2(1) yes
C(28) C(33) C(32) C(31) 1(2) yes
C(29) C(28) C(33) C(32) -3(1) yes
C(29) C(28) C(33) C(36) 176(1) yes
C(29) C(30) C(31) C(32) 0(2) yes
C(29) C(30) C(31) C(35) 177(1) yes
C(30) C(29) C(28) C(33) 4(1) yes
C(30) C(31) C(32) C(33) 0(2) yes
C(31) C(30) C(29) C(34) 176(1) yes
C(31) C(32) C(33) C(36) -178(1) yes
C(33) C(28) C(29) C(34) -174.8(10) yes
C(33) C(32) C(31) C(35) -176(1) yes
C(37) P(1) C(43) C(44) -26.0(10) yes
C(37) P(1) C(43) C(48) 155.9(8) yes
C(37) P(1) C(49) C(50) 133.0(8) yes
C(37) P(1) C(49) C(54) -55.9(8) yes
C(37) C(38) C(39) C(40) 0(2) yes
C(37) C(42) C(41) C(40) 0(1) yes
C(38) C(37) P(1) C(43) -83.8(9) yes
C(38) C(37) P(1) C(49) 168.6(8) yes
C(38) C(37) C(42) C(41) 0(1) yes
C(38) C(39) C(40) C(41) 0(2) yes
C(39) C(38) C(37) C(42) 0(1) yes
C(39) C(40) C(41) C(42) 0(2) yes
C(42) C(37) P(1) C(43) 91.7(9) yes
C(42) C(37) P(1) C(49) -15.9(10) yes
C(43) P(1) C(49) C(50) 26.0(9) yes
C(43) P(1) C(49) C(54) -162.9(8) yes
C(43) C(44) C(45) C(46) 0(2) yes
C(43) C(48) C(47) C(46) 1(1) yes
C(44) C(43) P(1) C(49) 82.1(9) yes
C(44) C(43) C(48) C(47) -1(1) yes
C(44) C(45) C(46) C(47) 0(2) yes
C(45) C(44) C(43) C(48) 0(1) yes
C(45) C(46) C(47) C(48) -1(2) yes
C(48) C(43) P(1) C(49) -96.1(8) yes
C(49) C(50) C(51) C(52) 2(1) yes
C(49) C(54) C(53) C(52) 0(1) yes
C(50) C(49) C(54) C(53) 0(1) yes
C(50) C(51) C(52) C(53) 0(1) yes
C(51) C(50) C(49) C(54) -2(1) yes
C(51) C(52) C(53) C(54) -1(1) yes
C(55) P(2) C(61) C(62) 67.8(10) yes
C(55) P(2) C(61) C(66) -110.1(10) yes
C(55) P(2) C(67) C(68) 166.5(9) yes
C(55) P(2) C(67) C(72) -15(1) yes
C(55) C(56) C(57) C(58) 0(1) yes
C(55) C(60) C(59) C(58) 0(1) yes
C(56) C(55) P(2) C(61) 33.4(9) yes
C(56) C(55) P(2) C(67) 138.7(8) yes
C(56) C(55) C(60) C(59) 0(1) yes
C(56) C(57) C(58) C(59) 1(1) yes
C(57) C(56) C(55) C(60) 0(1) yes
C(57) C(58) C(59) C(60) -1(1) yes
C(60) C(55) P(2) C(61) -155.4(9) yes
C(60) C(55) P(2) C(67) -50.1(9) yes
C(61) P(2) C(67) C(68) -87.6(10) yes
C(61) P(2) C(67) C(72) 90(1) yes
C(61) C(62) C(63) C(64) -2(2) yes
C(61) C(66) C(65) C(64) 0(1) yes
C(62) C(61) P(2) C(67) -40(1) yes
C(62) C(61) C(66) C(65) -1(1) yes
C(62) C(63) C(64) C(65) 2(2) yes
C(63) C(62) C(61) C(66) 2(1) yes
C(63) C(64) C(65) C(66) -1(2) yes
C(66) C(61) P(2) C(67) 141.7(9) yes
C(67) C(68) C(69) C(70) 0(2) yes
C(67) C(72) C(71) C(70) -1(2) yes
C(68) C(67) C(72) C(71) 2(2) yes
C(68) C(69) C(70) C(71) 0(2) yes
C(69) C(68) C(67) C(72) -1(1) yes
C(69) C(70) C(71) C(72) 0(3) yes
C(69) C(70) C(71) C(72) 0(3) yes
